data_4333362
loop_
_publ_author_name
'Przychodze\'n, Pawe\/l'
'Pe\/lka, Robert'
'Lewi\'nski, Krzysztof'
'Supel, Justyna'
'Rams, Micha\/l'
'Tomala, Krzysztof'
'Sieklucka, Barbara'

_publ_section_title
;
 Tuning of Magnetic Properties of Polynuclear
 Lanthanide(III)&#x2212;Octacyanotungstate(V) Systems:&#x00A0;
 Determination of Ligand-Field Parameters and Exchange Interaction
;
_journal_issue 21
_journal_name_full 'Inorganic Chemistry'
_journal_page_first 8924
_journal_page_last 8938
_journal_paper_doi 10.1021/ic700795q
_journal_volume 46
_journal_year 2007
_chemical_formula_moiety '(C35 H39 N15 O4 Nd W), (C2 H6 O), 6(H2 O)'
_chemical_formula_sum 'C37 H57 N15 Nd O11 W'
_chemical_formula_weight 1216.07
_chemical_name_systematic
; 
 ? 
;
_space_group_IT_number 14
_symmetry_cell_setting monoclinic
_symmetry_space_group_name_Hall '-P 2yn'
_symmetry_space_group_name_H-M 'P 1 21/n 1'
_atom_sites_solution_hydrogens geom
_atom_sites_solution_primary heavy
_atom_sites_solution_secondary difmap
_audit_creation_method SHELXL-97
_cell_angle_alpha 90.00
_cell_angle_beta 90.462(1)
_cell_angle_gamma 90.00
_cell_formula_units_Z 4
_cell_length_a 14.3360(2)
_cell_length_b 23.4180(3)
_cell_length_c 14.7130(2)
_cell_measurement_temperature 100(1)
_cell_volume 4939.29(12)
_computing_cell_refinement 'DENZO-SMN (Otwinowski & Minor, 1997)'
_computing_data_collection 'COLLECT (Nonius BV, 1997-2000)'
_computing_data_reduction 'DENZO-SMN (Otwinowski & Minor, 1997)'
_computing_structure_refinement 'SHELXL-97 (Sheldrick, 1997)'
_computing_structure_solution 'SHELXS-97 (Sheldrick, 1990)'
_diffrn_ambient_temperature 100(1)
_diffrn_measured_fraction_theta_full 0.986
_diffrn_measured_fraction_theta_max 0.986
_diffrn_measurement_device_type 'Nonius KappaCCD'
_diffrn_measurement_method '\f and \w scans with the \k offsets'
_diffrn_radiation_monochromator graphite
_diffrn_radiation_source 'fine-focus sealed tube'
_diffrn_radiation_type MoK\a
_diffrn_radiation_wavelength 0.71070
_diffrn_reflns_av_R_equivalents 0.0218
_diffrn_reflns_av_sigmaI/netI 0.0400
_diffrn_reflns_limit_h_max 18
_diffrn_reflns_limit_h_min 0
_diffrn_reflns_limit_k_max 29
_diffrn_reflns_limit_k_min -29
_diffrn_reflns_limit_l_max 19
_diffrn_reflns_limit_l_min -19
_diffrn_reflns_number 19545
_diffrn_reflns_theta_full 27.48
_diffrn_reflns_theta_max 27.48
_diffrn_reflns_theta_min 2.16
_exptl_absorpt_coefficient_mu 3.435
_exptl_absorpt_correction_T_max 0.5466
_exptl_absorpt_correction_T_min 0.3794
_exptl_absorpt_correction_type multi-scan
_exptl_absorpt_process_details 'DENZO-SMN; Otwinowski & Minor, 1997'
_exptl_crystal_colour yellow
_exptl_crystal_density_diffrn 1.635
_exptl_crystal_density_method 'not measured'
_exptl_crystal_description prism
_exptl_crystal_F_000 2424
_exptl_crystal_size_max 0.35
_exptl_crystal_size_mid 0.25
_exptl_crystal_size_min 0.20
_refine_diff_density_max 1.399
_refine_diff_density_min -1.360
_refine_diff_density_rms 0.134
_refine_ls_extinction_coef 0.00103(6)
_refine_ls_extinction_expression Fc^*^=kFc[1+0.001xFc^2^\l^3^/sin(2\q)]^-1/4^
_refine_ls_extinction_method SHELXL
_refine_ls_goodness_of_fit_ref 1.253
_refine_ls_hydrogen_treatment constr
_refine_ls_matrix_type full
_refine_ls_number_parameters 622
_refine_ls_number_reflns 11185
_refine_ls_number_restraints 20
_refine_ls_restrained_S_all 1.253
_refine_ls_R_factor_all 0.0441
_refine_ls_R_factor_gt 0.0374
_refine_ls_shift/su_max 0.001
_refine_ls_shift/su_mean 0.000
_refine_ls_structure_factor_coef Fsqd
_refine_ls_weighting_details 'calc w=1/[\s^2^(Fo^2^)+(0.0000P)^2^+25.0950P] where P=(Fo^2^+2Fc^2^)/3'
_refine_ls_weighting_scheme calc
_refine_ls_wR_factor_gt 0.0843
_refine_ls_wR_factor_ref 0.0866
_reflns_number_gt 9990
_reflns_number_total 11185
_reflns_threshold_expression >2sigma(I)
_cod_data_source_file ic700795qsup1.cif
_cod_data_source_block pp28
_cod_depositor_comments
;
The following automatic conversions were performed:
'_atom_site_symetry_multiplicity' tag replaced with
'_atom_site_symmetry_multiplicity'.

Automatic conversion script
Id: cif_correct_tags 1440 2010-10-19 06:21:57Z saulius 
;
_cod_original_sg_symbol_H-M 'P 21/n'
_cod_database_code 4333362

loop_
_symmetry_equiv_pos_as_xyz
'x, y, z'
'-x+1/2, y+1/2, -z+1/2'
'-x, -y, -z'
'x-1/2, -y-1/2, z-1/2'

loop_
_atom_site_label
_atom_site_type_symbol
_atom_site_fract_x
_atom_site_fract_y
_atom_site_fract_z
_atom_site_U_iso_or_equiv
_atom_site_adp_type
_atom_site_occupancy
_atom_site_symmetry_multiplicity
_atom_site_calc_flag
_atom_site_refinement_flags
_atom_site_disorder_assembly
_atom_site_disorder_group
W1 W 0.408298(13) 0.770332(8) 0.335578(11) 0.01162(7) Uani 1 1 d . . .
C1 C 0.4746(3) 0.8075(2) 0.4540(3) 0.0145(9) Uani 1 1 d . . .
N1 N 0.5105(3) 0.82490(18) 0.5184(3) 0.0174(8) Uani 1 1 d . . .
C2 C 0.2994(3) 0.8208(2) 0.3988(3) 0.0181(10) Uani 1 1 d . . .
N2 N 0.2416(3) 0.8470(2) 0.4319(3) 0.0254(10) Uani 1 1 d . . .
C3 C 0.3545(3) 0.7182(2) 0.4453(3) 0.0180(10) Uani 1 1 d . . .
N3 N 0.3272(3) 0.6926(2) 0.5056(3) 0.0245(10) Uani 1 1 d . . .
C4 C 0.3679(3) 0.8375(2) 0.2417(3) 0.0175(10) Uani 1 1 d . . .
N4 N 0.3462(3) 0.8728(2) 0.1918(3) 0.0264(10) Uani 1 1 d . . .
C5 C 0.2810(3) 0.7347(2) 0.2833(3) 0.0182(10) Uani 1 1 d . . .
N5 N 0.2146(3) 0.7143(2) 0.2534(3) 0.0228(9) Uani 1 1 d . . .
C6 C 0.4359(3) 0.7287(2) 0.2068(3) 0.0156(9) Uani 1 1 d . . .
N6 N 0.4474(3) 0.7054(2) 0.1400(3) 0.0238(10) Uani 1 1 d . . .
C7 C 0.5114(4) 0.7050(2) 0.3660(3) 0.0202(10) Uani 1 1 d . . .
N7 N 0.5649(3) 0.6698(2) 0.3826(3) 0.0277(10) Uani 1 1 d . . .
C8 C 0.5389(3) 0.8077(2) 0.2908(3) 0.0162(9) Uani 1 1 d . . .
N8 N 0.6081(3) 0.82721(19) 0.2673(3) 0.0225(9) Uani 1 1 d . . .
CE Nd 0.589535(17) 0.847009(10) 0.674208(15) 0.01181(7) Uani 1 1 d . . .
N11 N 0.5477(3) 0.83960(18) 0.8460(3) 0.0163(8) Uani 1 1 d . . .
N12 N 0.5331(3) 0.93984(18) 0.7555(3) 0.0167(8) Uani 1 1 d . . .
N13 N 0.5906(3) 0.94045(19) 0.5785(3) 0.0209(9) Uani 1 1 d . . .
C11 C 0.5633(4) 0.7910(2) 0.8924(3) 0.0217(11) Uani 1 1 d . . .
H11 H 0.5887 0.7602 0.8613 0.026 Uiso 1 1 calc R . .
C12 C 0.5441(4) 0.7841(3) 0.9830(4) 0.0278(12) Uani 1 1 d . . .
H12 H 0.5569 0.7499 1.0125 0.033 Uiso 1 1 calc R . .
C13 C 0.5048(5) 0.8299(3) 1.0294(4) 0.0376(15) Uani 1 1 d . . .
H13 H 0.4903 0.8269 1.0907 0.045 Uiso 1 1 calc R . .
C14 C 0.4879(4) 0.8800(3) 0.9825(4) 0.0324(13) Uani 1 1 d . . .
H14 H 0.4627 0.9113 1.0125 0.039 Uiso 1 1 calc R . .
C15 C 0.5084(3) 0.8836(2) 0.8907(3) 0.0192(10) Uani 1 1 d . . .
C16 C 0.4913(4) 0.9365(2) 0.8381(3) 0.0204(10) Uani 1 1 d . . .
C17 C 0.4363(4) 0.9808(3) 0.8712(4) 0.0291(12) Uani 1 1 d . . .
H17 H 0.4065 0.9770 0.9268 0.035 Uiso 1 1 calc R . .
C18 C 0.4264(4) 1.0301(3) 0.8215(4) 0.0340(14) Uani 1 1 d . . .
H18 H 0.3890 1.0597 0.8424 0.041 Uiso 1 1 calc R . .
C19 C 0.4732(4) 1.0350(2) 0.7397(4) 0.0299(13) Uani 1 1 d . . .
H19 H 0.4702 1.0687 0.7064 0.036 Uiso 1 1 calc R . .
C20 C 0.5244(4) 0.9887(2) 0.7081(3) 0.0217(11) Uani 1 1 d . . .
C21 C 0.5720(4) 0.9911(2) 0.6185(3) 0.0212(11) Uani 1 1 d . . .
C22 C 0.5966(4) 1.0422(2) 0.5780(4) 0.0311(13) Uani 1 1 d . . .
H22 H 0.5847 1.0766 0.6073 0.037 Uiso 1 1 calc R . .
C23 C 0.6390(5) 1.0422(3) 0.4939(4) 0.0379(16) Uani 1 1 d . . .
H23 H 0.6550 1.0764 0.4660 0.046 Uiso 1 1 calc R . .
C24 C 0.6572(4) 0.9909(3) 0.4521(4) 0.0332(14) Uani 1 1 d . . .
H24 H 0.6861 0.9895 0.3958 0.040 Uiso 1 1 calc R . .
C25 C 0.6309(4) 0.9409(3) 0.4973(3) 0.0256(12) Uani 1 1 d . . .
H25 H 0.6421 0.9061 0.4690 0.031 Uiso 1 1 calc R . .
O31 O 0.4192(2) 0.85417(15) 0.6870(2) 0.0188(7) Uani 1 1 d . . .
C32 C 0.3522(3) 0.8237(2) 0.6623(3) 0.0183(10) Uani 1 1 d . . .
H32 H 0.3654 0.7888 0.6349 0.022 Uiso 1 1 calc R . .
N33 N 0.2643(3) 0.83779(18) 0.6726(3) 0.0181(9) Uani 1 1 d . . .
C34 C 0.1886(4) 0.8005(2) 0.6437(4) 0.0245(11) Uani 1 1 d . . .
H34A H 0.2140 0.7662 0.6181 0.037 Uiso 1 1 calc R . .
H34B H 0.1511 0.8197 0.5988 0.037 Uiso 1 1 calc R . .
H34C H 0.1508 0.7911 0.6951 0.037 Uiso 1 1 calc R . .
C35 C 0.2387(4) 0.8916(3) 0.7150(5) 0.0353(14) Uani 1 1 d . . .
H35A H 0.2144 0.8844 0.7745 0.053 Uiso 1 1 calc R . .
H35B H 0.1921 0.9104 0.6786 0.053 Uiso 1 1 calc R . .
H35C H 0.2928 0.9156 0.7199 0.053 Uiso 1 1 calc R . .
O41 O 0.5366(3) 0.74833(16) 0.6806(2) 0.0220(8) Uani 1 1 d . . .
C42 C 0.5292(3) 0.7043(2) 0.6334(3) 0.0198(10) Uani 1 1 d . . .
H42 H 0.5258 0.7092 0.5707 0.024 Uiso 1 1 calc R . .
N43 N 0.5258(4) 0.6524(2) 0.6639(3) 0.0279(11) Uani 1 1 d . . .
C44 C 0.5280(8) 0.6413(3) 0.7608(5) 0.075(3) Uani 1 1 d . . .
H44A H 0.5900 0.6303 0.7788 0.112 Uiso 1 1 calc R . .
H44B H 0.4853 0.6111 0.7747 0.112 Uiso 1 1 calc R . .
H44C H 0.5104 0.6752 0.7929 0.112 Uiso 1 1 calc R . .
C45 C 0.5148(5) 0.6033(3) 0.6032(4) 0.0377(15) Uani 1 1 d . . .
H45A H 0.5049 0.6165 0.5421 0.056 Uiso 1 1 calc R . .
H45B H 0.4622 0.5810 0.6220 0.056 Uiso 1 1 calc R . .
H45C H 0.5701 0.5802 0.6058 0.056 Uiso 1 1 calc R . .
O51 O 0.7061(2) 0.81968(17) 0.5628(2) 0.0233(8) Uani 1 1 d D . .
C52A C 0.7377(5) 0.8082(4) 0.4879(6) 0.029(2) Uani 0.671(9) 1 d PD A 1
H52 H 0.7423 0.8376 0.4457 0.035 Uiso 0.671(9) 1 calc PR A 1
N53A N 0.7653(5) 0.7573(3) 0.4633(4) 0.0216(16) Uani 0.671(9) 1 d PD A 1
C54A C 0.7532(7) 0.7088(4) 0.5253(7) 0.041(3) Uani 0.671(9) 1 d PD A 1
H54A H 0.7301 0.7223 0.5824 0.062 Uiso 0.671(9) 1 calc PR A 1
H54B H 0.8121 0.6902 0.5347 0.062 Uiso 0.671(9) 1 calc PR A 1
H54C H 0.7095 0.6823 0.4992 0.062 Uiso 0.671(9) 1 calc PR A 1
C55A C 0.7988(7) 0.7449(5) 0.3715(6) 0.026(2) Uani 0.671(9) 1 d PD A 1
H55A H 0.7628 0.7143 0.3456 0.039 Uiso 0.671(9) 1 calc PR A 1
H55B H 0.8633 0.7339 0.3744 0.039 Uiso 0.671(9) 1 calc PR A 1
H55C H 0.7923 0.7783 0.3343 0.039 Uiso 0.671(9) 1 calc PR A 1
O6A O 0.9506(6) 0.8686(3) 0.4759(4) 0.049(2) Uani 0.671(9) 1 d P A 1
C52B C 0.7244(11) 0.7775(8) 0.5074(11) 0.026(4) Uiso 0.329(9) 1 d PD A 2
N53B N 0.7869(10) 0.7846(6) 0.4438(10) 0.027(4) Uiso 0.329(9) 1 d PD A 2
C54B C 0.8455(12) 0.8359(7) 0.4380(12) 0.033(4) Uiso 0.329(9) 1 d PD A 2
C55B C 0.806(4) 0.7391(19) 0.378(3) 0.14(3) Uiso 0.329(9) 1 d PD A 2
O61 O 0.7239(2) 0.90646(17) 0.7155(3) 0.0257(8) Uani 1 1 d D . .
C62A C 0.8109(5) 0.9024(4) 0.7354(7) 0.0236(19) Uani 0.712(17) 1 d PD A 3
H62 H 0.8307 0.8714 0.7700 0.028 Uiso 0.712(17) 1 calc PR A 3
N63A N 0.8729(5) 0.9394(4) 0.7094(5) 0.0261(19) Uani 0.712(17) 1 d PD A 3
C64A C 0.9702(5) 0.9355(5) 0.7323(8) 0.040(3) Uani 0.712(17) 1 d PD A 3
H64A H 0.9818 0.9002 0.7638 0.060 Uiso 0.712(17) 1 calc PR A 3
H64B H 0.9874 0.9669 0.7707 0.060 Uiso 0.712(17) 1 calc PR A 3
H64C H 1.0065 0.9365 0.6778 0.060 Uiso 0.712(17) 1 calc PR A 3
C65A C 0.8447(7) 0.9870(5) 0.6494(8) 0.050(4) Uani 0.712(17) 1 d PD A 3
H65A H 0.7988 0.9739 0.6065 0.076 Uiso 0.712(17) 1 calc PR A 3
H65B H 0.8983 1.0009 0.6174 0.076 Uiso 0.712(17) 1 calc PR A 3
H65C H 0.8189 1.0173 0.6854 0.076 Uiso 0.712(17) 1 calc PR A 3
C62B C 0.8050(15) 0.9131(9) 0.7015(14) 0.022(6) Uiso 0.288(17) 1 d PD A 4
N63B N 0.8562(13) 0.9583(8) 0.7011(13) 0.022(5) Uiso 0.288(17) 1 d PD A 4
C64B C 0.817(2) 1.0147(10) 0.713(2) 0.066(10) Uiso 0.288(17) 1 d PD A 4
C65B C 0.9572(17) 0.9530(15) 0.688(2) 0.061(9) Uiso 0.288(17) 1 d PD A 4
O71 O 0.7219(4) 1.04813(19) 0.9442(3) 0.0441(12) Uani 1 1 d . . .
H71 H 0.7025 1.0729 0.9095 0.066 Uiso 1 1 calc R . .
C72 C 0.7243(8) 0.9965(3) 0.8993(5) 0.068(3) Uani 1 1 d . . .
H72A H 0.7706 0.9989 0.8518 0.082 Uiso 1 1 calc R . .
H72B H 0.6642 0.9904 0.8702 0.082 Uiso 1 1 calc R . .
C73 C 0.7455(7) 0.9473(3) 0.9555(5) 0.060(2) Uani 1 1 d . . .
H73A H 0.8027 0.9538 0.9883 0.090 Uiso 1 1 calc R . .
H73B H 0.7521 0.9141 0.9177 0.090 Uiso 1 1 calc R . .
H73C H 0.6959 0.9412 0.9978 0.090 Uiso 1 1 calc R . .
O1 O 0.2226(3) 0.1358(2) 0.8234(3) 0.0402(11) Uani 1 1 d . . .
O2 O 0.8507(4) 0.0528(2) 0.0911(3) 0.0429(11) Uani 1 1 d . . .
O3 O 0.1749(4) 0.0269(2) 0.7650(3) 0.0488(13) Uani 1 1 d . . .
O4 O 0.8960(5) 0.0769(2) 0.4873(4) 0.0727(19) Uani 1 1 d . . .
O5 O 0.1155(7) 0.0319(3) 0.5860(4) 0.107(3) Uani 1 1 d . . .

loop_
_atom_site_aniso_label
_atom_site_aniso_U_11
_atom_site_aniso_U_22
_atom_site_aniso_U_33
_atom_site_aniso_U_23
_atom_site_aniso_U_13
_atom_site_aniso_U_12
W1 0.01165(10) 0.01404(10) 0.00913(9) 0.00042(6) -0.00189(6) -0.00226(7)
C1 0.013(2) 0.017(2) 0.013(2) 0.0031(18) -0.0011(17) -0.0020(18)
N1 0.016(2) 0.019(2) 0.0172(19) 0.0007(16) -0.0031(16) -0.0014(17)
C2 0.019(2) 0.022(3) 0.013(2) 0.0010(19) -0.0010(19) -0.002(2)
N2 0.028(2) 0.028(3) 0.021(2) -0.0010(19) 0.0024(19) 0.004(2)
C3 0.020(2) 0.019(3) 0.015(2) -0.0005(19) -0.0045(19) -0.004(2)
N3 0.023(2) 0.027(2) 0.024(2) 0.0054(19) 0.0017(18) -0.0031(19)
C4 0.015(2) 0.021(3) 0.017(2) 0.0006(19) 0.0001(18) -0.0006(19)
N4 0.031(3) 0.026(3) 0.022(2) 0.0052(19) -0.0008(19) 0.007(2)
C5 0.015(2) 0.026(3) 0.013(2) -0.0020(19) 0.0000(18) -0.002(2)
N5 0.018(2) 0.033(3) 0.018(2) -0.0018(18) 0.0004(17) -0.0049(19)
C6 0.013(2) 0.021(2) 0.012(2) 0.0003(18) -0.0016(17) -0.0019(19)
N6 0.019(2) 0.032(3) 0.021(2) -0.0015(19) 0.0009(17) -0.0039(19)
C7 0.022(3) 0.024(3) 0.015(2) 0.0029(19) 0.0017(19) 0.001(2)
N7 0.027(2) 0.033(3) 0.023(2) 0.007(2) 0.0017(19) 0.010(2)
C8 0.014(2) 0.018(2) 0.016(2) -0.0008(18) -0.0033(18) -0.0002(19)
N8 0.019(2) 0.020(2) 0.028(2) -0.0010(18) 0.0029(18) -0.0028(18)
CE 0.01175(12) 0.01410(13) 0.00953(11) -0.00024(9) -0.00191(9) -0.00053(9)
N11 0.016(2) 0.019(2) 0.0137(18) 0.0031(15) -0.0003(15) 0.0022(16)
N12 0.015(2) 0.018(2) 0.0169(19) -0.0011(16) -0.0036(16) -0.0012(16)
N13 0.025(2) 0.019(2) 0.018(2) 0.0025(17) -0.0049(17) -0.0066(18)
C11 0.017(2) 0.024(3) 0.024(2) 0.005(2) 0.001(2) 0.002(2)
C12 0.027(3) 0.035(3) 0.022(2) 0.014(2) 0.001(2) 0.007(2)
C13 0.047(4) 0.048(4) 0.019(3) 0.009(3) 0.010(3) 0.008(3)
C14 0.042(3) 0.036(3) 0.019(2) -0.003(2) 0.008(2) 0.005(3)
C15 0.018(2) 0.024(3) 0.016(2) -0.002(2) -0.0005(18) 0.000(2)
C16 0.021(3) 0.022(3) 0.017(2) -0.004(2) -0.004(2) -0.001(2)
C17 0.036(3) 0.028(3) 0.023(3) -0.008(2) -0.001(2) 0.007(2)
C18 0.038(3) 0.027(3) 0.037(3) -0.012(3) -0.010(3) 0.009(3)
C19 0.042(3) 0.015(3) 0.033(3) -0.003(2) -0.012(3) 0.002(2)
C20 0.029(3) 0.014(3) 0.022(2) -0.0022(19) -0.011(2) -0.004(2)
C21 0.023(3) 0.018(3) 0.023(2) 0.004(2) -0.010(2) -0.005(2)
C22 0.042(3) 0.020(3) 0.031(3) 0.004(2) -0.009(3) -0.008(3)
C23 0.056(4) 0.028(3) 0.029(3) 0.015(2) -0.013(3) -0.021(3)
C24 0.039(3) 0.040(4) 0.021(3) 0.010(2) -0.006(2) -0.019(3)
C25 0.030(3) 0.029(3) 0.018(2) 0.004(2) -0.004(2) -0.007(2)
O31 0.0121(16) 0.0246(19) 0.0197(16) -0.0018(14) -0.0028(13) -0.0036(14)
C32 0.018(2) 0.018(3) 0.019(2) 0.0048(19) -0.0010(19) 0.001(2)
N33 0.0129(19) 0.022(2) 0.0194(19) 0.0027(17) 0.0006(16) -0.0035(17)
C34 0.016(2) 0.029(3) 0.029(3) 0.002(2) -0.001(2) -0.005(2)
C35 0.021(3) 0.034(3) 0.051(4) -0.011(3) 0.008(3) 0.000(3)
O41 0.0244(19) 0.0189(19) 0.0227(18) -0.0001(14) -0.0042(15) -0.0040(15)
C42 0.016(2) 0.022(3) 0.022(2) 0.005(2) -0.0040(19) 0.000(2)
N43 0.043(3) 0.019(2) 0.022(2) 0.0019(18) 0.002(2) 0.000(2)
C44 0.171(11) 0.026(4) 0.027(3) 0.008(3) -0.015(5) -0.019(5)
C45 0.057(4) 0.021(3) 0.035(3) -0.004(2) 0.008(3) -0.001(3)
O51 0.0173(17) 0.037(2) 0.0158(16) -0.0010(15) 0.0010(14) 0.0028(16)
C52A 0.014(4) 0.049(6) 0.024(4) 0.004(4) -0.009(3) 0.012(4)
N53A 0.020(3) 0.032(4) 0.012(3) -0.006(3) 0.000(3) 0.006(3)
C54A 0.039(6) 0.044(6) 0.040(5) -0.001(4) -0.010(4) 0.006(5)
C55A 0.020(4) 0.046(6) 0.012(3) -0.013(3) 0.001(3) 0.014(4)
O6A 0.074(6) 0.046(5) 0.028(3) 0.013(3) 0.002(3) -0.003(4)
O61 0.0174(18) 0.030(2) 0.0291(19) -0.0079(16) -0.0048(15) -0.0063(16)
C62A 0.024(4) 0.017(4) 0.030(5) -0.001(4) -0.009(3) 0.000(3)
N63A 0.012(3) 0.025(5) 0.042(4) -0.002(3) -0.010(3) 0.000(3)
C64A 0.013(4) 0.046(6) 0.061(7) 0.007(5) -0.007(4) -0.006(4)
C65A 0.028(5) 0.066(8) 0.057(7) 0.029(6) -0.013(4) -0.019(5)
O71 0.072(3) 0.027(2) 0.032(2) 0.0007(18) -0.017(2) 0.009(2)
C72 0.117(8) 0.042(5) 0.045(4) -0.011(4) -0.039(5) 0.007(5)
C73 0.094(7) 0.033(4) 0.053(4) 0.004(3) -0.011(4) 0.012(4)
O1 0.041(3) 0.043(3) 0.038(2) -0.020(2) 0.020(2) -0.023(2)
O2 0.056(3) 0.036(3) 0.036(2) -0.001(2) -0.004(2) -0.016(2)
O3 0.079(4) 0.031(3) 0.037(2) -0.005(2) -0.006(2) -0.008(2)
O4 0.095(5) 0.048(3) 0.075(4) -0.012(3) 0.038(4) 0.013(3)
O5 0.212(10) 0.061(4) 0.047(3) -0.009(3) -0.014(5) 0.021(5)

loop_
_atom_type_symbol
_atom_type_description
_atom_type_scat_dispersion_real
_atom_type_scat_dispersion_imag
_atom_type_scat_source
C C 0.0033 0.0016 'International Tables Vol C Tables 4.2.6.8 and 6.1.1.4'
H H 0.0000 0.0000 'International Tables Vol C Tables 4.2.6.8 and 6.1.1.4'
N N 0.0061 0.0033 'International Tables Vol C Tables 4.2.6.8 and 6.1.1.4'
O O 0.0106 0.0060 'International Tables Vol C Tables 4.2.6.8 and 6.1.1.4'
Nd Nd -0.1943 3.0179 'International Tables Vol C Tables 4.2.6.8 and 6.1.1.4'
W W -0.8490 6.8722 'International Tables Vol C Tables 4.2.6.8 and 6.1.1.4'

loop_
_geom_angle_atom_site_label_1
_geom_angle_atom_site_label_2
_geom_angle_atom_site_label_3
_geom_angle
_geom_angle_site_symmetry_1
_geom_angle_site_symmetry_3
C5 W1 C1 144.46(17) . .
C5 W1 C4 80.31(19) . .
C1 W1 C4 109.60(18) . .
C5 W1 C6 70.91(17) . .
C1 W1 C6 143.36(17) . .
C4 W1 C6 79.56(18) . .
C5 W1 C3 75.01(18) . .
C1 W1 C3 77.49(17) . .
C4 W1 C3 141.92(18) . .
C6 W1 C3 117.73(18) . .
C5 W1 C7 112.1(2) . .
C1 W1 C7 79.81(19) . .
C4 W1 C7 145.06(18) . .
C6 W1 C7 74.61(18) . .
C3 W1 C7 72.29(18) . .
C5 W1 C2 75.69(18) . .
C1 W1 C2 75.47(18) . .
C4 W1 C2 71.92(18) . .
C6 W1 C2 139.01(18) . .
C3 W1 C2 74.14(18) . .
C7 W1 C2 141.73(17) . .
C5 W1 C8 141.35(17) . .
C1 W1 C8 73.00(17) . .
C4 W1 C8 75.02(18) . .
C6 W1 C8 75.66(18) . .
C3 W1 C8 139.79(18) . .
C7 W1 C8 76.07(19) . .
C2 W1 C8 122.32(19) . .
N1 C1 W1 177.1(4) . .
C1 N1 CE 170.4(4) . .
N2 C2 W1 179.4(5) . .
N3 C3 W1 177.1(4) . .
N4 C4 W1 179.6(5) . .
N5 C5 W1 177.5(5) . .
C5 N5 CE 168.2(4) . 4_575
N6 C6 W1 177.1(4) . .
N7 C7 W1 178.9(5) . .
N8 C8 W1 179.7(5) . .
O41 CE O51 89.58(13) . .
O41 CE O61 140.79(13) . .
O51 CE O61 76.92(12) . .
O41 CE O31 75.60(12) . .
O51 CE O31 139.25(11) . .
O61 CE O31 136.26(12) . .
O41 CE N5 70.66(14) . 4_676
O51 CE N5 71.21(12) . 4_676
O61 CE N5 70.15(14) . 4_676
O31 CE N5 133.95(13) . 4_676
O41 CE N1 73.23(12) . .
O51 CE N1 69.59(12) . .
O61 CE N1 131.91(13) . .
O31 CE N1 69.81(12) . .
N5 CE N1 125.87(14) 4_676 .
O41 CE N13 145.33(12) . .
O51 CE N13 81.36(13) . .
O61 CE N13 69.40(13) . .
O31 CE N13 89.68(13) . .
N5 CE N13 135.08(14) 4_676 .
N1 CE N13 72.24(13) . .
O41 CE N11 79.92(12) . .
O51 CE N11 143.03(12) . .
O61 CE N11 89.09(13) . .
O31 CE N11 72.15(12) . .
N5 CE N11 71.86(13) 4_676 .
N1 CE N11 137.62(13) . .
N13 CE N11 125.64(13) . .
O41 CE N12 132.38(12) . .
O51 CE N12 138.03(13) . .
O61 CE N12 70.09(13) . .
O31 CE N12 66.18(12) . .
N5 CE N12 118.36(13) 4_676 .
N1 CE N12 115.77(13) . .
N13 CE N12 63.34(13) . .
N11 CE N12 62.43(13) . .
C11 N11 C15 117.9(4) . .
C11 N11 CE 120.6(3) . .
C15 N11 CE 121.4(3) . .
C20 N12 C16 118.2(4) . .
C20 N12 CE 119.9(3) . .
C16 N12 CE 120.0(3) . .
C25 N13 C21 118.2(5) . .
C25 N13 CE 119.8(4) . .
C21 N13 CE 120.0(3) . .
N11 C11 C12 123.9(5) . .
N11 C11 H11 118.1 . .
C12 C11 H11 118.1 . .
C11 C12 C13 118.1(5) . .
C11 C12 H12 120.9 . .
C13 C12 H12 120.9 . .
C14 C13 C12 118.6(5) . .
C14 C13 H13 120.7 . .
C12 C13 H13 120.7 . .
C13 C14 C15 120.0(5) . .
C13 C14 H14 120.0 . .
C15 C14 H14 120.0 . .
N11 C15 C14 121.4(5) . .
N11 C15 C16 117.0(4) . .
C14 C15 C16 121.6(5) . .
N12 C16 C17 121.5(5) . .
N12 C16 C15 116.3(4) . .
C17 C16 C15 122.2(5) . .
C18 C17 C16 119.8(5) . .
C18 C17 H17 120.1 . .
C16 C17 H17 120.1 . .
C17 C18 C19 118.9(5) . .
C17 C18 H18 120.5 . .
C19 C18 H18 120.5 . .
C18 C19 C20 119.0(5) . .
C18 C19 H19 120.5 . .
C20 C19 H19 120.5 . .
N12 C20 C19 122.4(5) . .
N12 C20 C21 116.7(5) . .
C19 C20 C21 120.9(5) . .
N13 C21 C22 121.3(5) . .
N13 C21 C20 116.4(4) . .
C22 C21 C20 122.3(5) . .
C23 C22 C21 120.1(6) . .
C23 C22 H22 120.0 . .
C21 C22 H22 120.0 . .
C24 C23 C22 119.1(5) . .
C24 C23 H23 120.4 . .
C22 C23 H23 120.4 . .
C23 C24 C25 117.8(5) . .
C23 C24 H24 121.1 . .
C25 C24 H24 121.1 . .
N13 C25 C24 123.5(6) . .
N13 C25 H25 118.2 . .
C24 C25 H25 118.2 . .
C32 O31 CE 134.5(3) . .
O31 C32 N33 124.0(5) . .
O31 C32 H32 118.0 . .
N33 C32 H32 118.0 . .
C32 N33 C34 122.0(5) . .
C32 N33 C35 120.9(4) . .
C34 N33 C35 117.1(4) . .
N33 C34 H34A 109.5 . .
N33 C34 H34B 109.5 . .
H34A C34 H34B 109.5 . .
N33 C34 H34C 109.5 . .
H34A C34 H34C 109.5 . .
H34B C34 H34C 109.5 . .
N33 C35 H35A 109.5 . .
N33 C35 H35B 109.5 . .
H35A C35 H35B 109.5 . .
N33 C35 H35C 109.5 . .
H35A C35 H35C 109.5 . .
H35B C35 H35C 109.5 . .
C42 O41 CE 142.0(3) . .
O41 C42 N43 125.8(5) . .
O41 C42 H42 117.1 . .
N43 C42 H42 117.1 . .
C42 N43 C44 120.5(5) . .
C42 N43 C45 122.0(5) . .
C44 N43 C45 117.5(5) . .
N43 C44 H44A 109.5 . .
N43 C44 H44B 109.5 . .
H44A C44 H44B 109.5 . .
N43 C44 H44C 109.5 . .
H44A C44 H44C 109.5 . .
H44B C44 H44C 109.5 . .
N43 C45 H45A 109.5 . .
N43 C45 H45B 109.5 . .
H45A C45 H45B 109.5 . .
N43 C45 H45C 109.5 . .
H45A C45 H45C 109.5 . .
H45B C45 H45C 109.5 . .
C52A O51 CE 157.5(4) . .
C52B O51 CE 139.4(7) . .
O51 C52A N53A 124.4(8) . .
O51 C52A H52 117.8 . .
N53A C52A H52 117.8 . .
C52A N53A C54A 119.7(7) . .
C52A N53A C55A 122.5(8) . .
C54A N53A C55A 117.5(8) . .
N53A C54A H54A 109.5 . .
N53A C54A H54B 109.5 . .
H54A C54A H54B 109.5 . .
N53A C54A H54C 109.5 . .
H54A C54A H54C 109.5 . .
H54B C54A H54C 109.5 . .
N53A C55A H55A 109.5 . .
N53A C55A H55B 109.5 . .
H55A C55A H55B 109.5 . .
N53A C55A H55C 109.5 . .
H55A C55A H55C 109.5 . .
H55B C55A H55C 109.5 . .
O51 C52B N53B 119.3(15) . .
C52B N53B C54B 122.7(14) . .
C52B N53B C55B 121(2) . .
C54B N53B C55B 117(2) . .
C62B O61 CE 142.8(9) . .
C62A O61 CE 140.9(4) . .
O61 C62A N63A 123.3(9) . .
O61 C62A H62 118.4 . .
N63A C62A H62 118.4 . .
C62A N63A C64A 123.5(8) . .
C62A N63A C65A 119.7(7) . .
C64A N63A C65A 116.7(7) . .
N63A C64A H64A 109.5 . .
N63A C64A H64B 109.5 . .
H64A C64A H64B 109.5 . .
N63A C64A H64C 109.5 . .
H64A C64A H64C 109.5 . .
H64B C64A H64C 109.5 . .
N63A C65A H65A 109.5 . .
N63A C65A H65B 109.5 . .
H65A C65A H65B 109.5 . .
N63A C65A H65C 109.5 . .
H65A C65A H65C 109.5 . .
H65B C65A H65C 109.5 . .
O61 C62B N63B 132(2) . .
C62B N63B C64B 121.9(18) . .
C62B N63B C65B 119.7(18) . .
C64B N63B C65B 118.4(19) . .
C72 O71 H71 109.5 . .
O71 C72 C73 115.5(6) . .
O71 C72 H72A 108.4 . .
C73 C72 H72A 108.4 . .
O71 C72 H72B 108.4 . .
C73 C72 H72B 108.4 . .
H72A C72 H72B 107.5 . .
C72 C73 H73A 109.5 . .
C72 C73 H73B 109.5 . .
H73A C73 H73B 109.5 . .
C72 C73 H73C 109.5 . .
H73A C73 H73C 109.5 . .
H73B C73 H73C 109.5 . .

loop_
_geom_bond_atom_site_label_1
_geom_bond_atom_site_label_2
_geom_bond_distance
_geom_bond_site_symmetry_2
W1 C5 2.144(5) .
W1 C1 2.161(5) .
W1 C4 2.169(5) .
W1 C6 2.169(5) .
W1 C3 2.171(5) .
W1 C7 2.172(5) .
W1 C2 2.172(5) .
W1 C8 2.174(5) .
C1 N1 1.150(6) .
N1 CE 2.601(4) .
C2 N2 1.144(7) .
C3 N3 1.143(6) .
C4 N4 1.147(7) .
C5 N5 1.148(7) .
N5 CE 2.569(4) 4_575
C6 N6 1.138(6) .
C7 N7 1.151(7) .
C8 N8 1.147(6) .
CE O41 2.434(4) .
CE O51 2.435(3) .
CE O61 2.449(4) .
CE O31 2.456(3) .
CE N5 2.569(4) 4_676
CE N13 2.602(4) .
CE N11 2.609(4) .
CE N12 2.613(4) .
N11 C11 1.345(7) .
N11 C15 1.348(6) .
N12 C20 1.346(7) .
N12 C16 1.362(6) .
N13 C25 1.331(7) .
N13 C21 1.352(7) .
C11 C12 1.373(7) .
C11 H11 0.9300 .
C12 C13 1.392(9) .
C12 H12 0.9300 .
C13 C14 1.381(9) .
C13 H13 0.9300 .
C14 C15 1.388(7) .
C14 H14 0.9300 .
C15 C16 1.478(7) .
C16 C17 1.394(7) .
C17 C18 1.373(9) .
C17 H17 0.9300 .
C18 C19 1.388(9) .
C18 H18 0.9300 .
C19 C20 1.391(8) .
C19 H19 0.9300 .
C20 C21 1.490(7) .
C21 C22 1.383(7) .
C22 C23 1.383(9) .
C22 H22 0.9300 .
C23 C24 1.374(9) .
C23 H23 0.9300 .
C24 C25 1.400(8) .
C24 H24 0.9300 .
C25 H25 0.9300 .
O31 C32 1.249(6) .
C32 N33 1.313(6) .
C32 H32 0.9300 .
N33 C34 1.453(7) .
N33 C35 1.455(7) .
C34 H34A 0.9600 .
C34 H34B 0.9600 .
C34 H34C 0.9600 .
C35 H35A 0.9600 .
C35 H35B 0.9600 .
C35 H35C 0.9600 .
O41 C42 1.247(6) .
C42 N43 1.298(7) .
C42 H42 0.9300 .
N43 C44 1.449(8) .
N43 C45 1.463(7) .
C44 H44A 0.9600 .
C44 H44B 0.9600 .
C44 H44C 0.9600 .
C45 H45A 0.9600 .
C45 H45B 0.9600 .
C45 H45C 0.9600 .
O51 C52A 1.225(9) .
O51 C52B 1.309(18) .
C52A N53A 1.309(10) .
C52A H52 0.9300 .
N53A C54A 1.466(11) .
N53A C55A 1.466(9) .
C54A H54A 0.9600 .
C54A H54B 0.9600 .
C54A H54C 0.9600 .
C55A H55A 0.9600 .
C55A H55B 0.9600 .
C55A H55C 0.9600 .
C52B N53B 1.311(15) .
N53B C54B 1.468(16) .
N53B C55B 1.469(18) .
O61 C62B 1.19(2) .
O61 C62A 1.282(9) .
C62A N63A 1.301(10) .
C62A H62 0.9300 .
N63A C64A 1.436(10) .
N63A C65A 1.476(13) .
C64A H64A 0.9600 .
C64A H64B 0.9600 .
C64A H64C 0.9600 .
C65A H65A 0.9600 .
C65A H65B 0.9600 .
C65A H65C 0.9600 .
C62B N63B 1.288(17) .
N63B C64B 1.446(18) .
N63B C65B 1.467(19) .
O71 C72 1.378(9) .
O71 H71 0.8200 .
C72 C73 1.449(11) .
C72 H72A 0.9700 .
C72 H72B 0.9700 .
C73 H73A 0.9600 .
C73 H73B 0.9600 .
C73 H73C 0.9600 .
